data_7102999
loop_
_publ_author_name
'Gandon, Vincent'
'Aubert, Corinne'
'Malacria, Max'
'Vollhardt, K Peter C'

_publ_section_title
;
 Cobalt-mediated regio- and stereoselective assembly of dienamides by
 hydroaminative alkyne coupling of alpha,omega-diynes.
;
_journal_issue 13
_journal_name_full 'Chemical communications (Cambridge, England)'
_journal_page_first 1599
_journal_page_last 1601
_journal_paper_doi 10.1039/b716841a
_journal_year 2008
_chemical_formula_sum 'C25.5 H25 N O'
_chemical_formula_weight 361.48
_space_group_IT_number 2
_symmetry_cell_setting triclinic
_symmetry_Int_Tables_number 2
_symmetry_space_group_name_Hall '-P 1'
_symmetry_space_group_name_H-M 'P -1'
_audit_creation_date 'Wed Sep 19 11:14:10 2007'
_audit_creation_method 'by teXsan'
_cell_angle_alpha 81.578(3)
_cell_angle_beta 84.642(3)
_cell_angle_gamma 62.402(3)
_cell_formula_units_Z 4
_cell_length_a 9.437(2)
_cell_length_b 9.472(2)
_cell_length_c 25.437(6)
_cell_measurement_reflns_used 2540
_cell_measurement_temperature 154.2
_cell_measurement_theta_max 23.5
_cell_measurement_theta_min 3.5
_cell_volume 1992.6(7)
_computing_cell_refinement 'Bruker-AXS SAINT v6.40'
_computing_data_collection 'Bruker-AXS SMART v5.054'
_computing_data_reduction 'Bruker-AXS SAINT v6.40'
_computing_publication_material teXsan
_computing_structure_refinement teXsan
_computing_structure_solution SIR97
_diffrn_measured_fraction_theta_full 0.9728
_diffrn_measured_fraction_theta_max 0.9728
_diffrn_measurement_device_type 'Bruker SMART 1000'
_diffrn_measurement_method \w-scans
_diffrn_radiation_type 'Mo K\a'
_diffrn_radiation_wavelength 0.7107
_diffrn_reflns_av_R_equivalents 0.021
_diffrn_reflns_limit_h_max 11
_diffrn_reflns_limit_h_min 0
_diffrn_reflns_limit_k_max 11
_diffrn_reflns_limit_k_min -9
_diffrn_reflns_limit_l_max 29
_diffrn_reflns_limit_l_min -29
_diffrn_reflns_number 13954
_diffrn_reflns_theta_full 24.71
_diffrn_reflns_theta_max 24.71
_diffrn_standards_decay_% 0
_diffrn_standards_interval_count 0
_diffrn_standards_interval_time 0
_diffrn_standards_number 0
_exptl_absorpt_coefficient_mu 0.072
_exptl_absorpt_correction_T_max 0.997
_exptl_absorpt_correction_T_min 0.917
_exptl_absorpt_correction_type empirical
_exptl_absorpt_process_details 'Blessing, 1995'
_exptl_crystal_colour colorless
_exptl_crystal_density_diffrn 1.205
_exptl_crystal_density_method 'not measured'
_exptl_crystal_description blocklike
_exptl_crystal_F_000 772.00
_exptl_crystal_size_max 0.225
_exptl_crystal_size_mid 0.150
_exptl_crystal_size_min 0.045
_refine_diff_density_max 0.16
_refine_diff_density_min -0.19
_refine_ls_extinction_method none
_refine_ls_goodness_of_fit_ref 1.507
_refine_ls_hydrogen_treatment constr
_refine_ls_number_parameters 496
_refine_ls_number_reflns 3647
_refine_ls_R_factor_all 0.1014
_refine_ls_R_factor_gt 0.0422
_refine_ls_shift/su_max 0.0003
_refine_ls_structure_factor_coef F
_refine_ls_weighting_details 'w = 1/[\s^2^(Fo) + 0.00022|Fo|^2^]'
_refine_ls_weighting_scheme calc
_refine_ls_wR_factor_all 0.0488
_refine_ls_wR_factor_ref 0.0402
_reflns_number_gt 3647
_reflns_number_total 6576
_reflns_threshold_expression F^2^>2.0\s(F^2^)
_cod_data_source_file b716841a.txt
_cod_data_source_block Vincent_Gandon_VGAD53F1_at
_cod_original_sg_symbol_H-M 'P -1 '
_cod_original_formula_sum 'C25.50 H25 N O '
_cod_database_code 7102999

loop_
_symmetry_equiv_pos_as_xyz
x,y,z
-x,-y,-z

loop_
_atom_site_label
_atom_site_type_symbol
_atom_site_fract_x
_atom_site_fract_y
_atom_site_fract_z
_atom_site_U_iso_or_equiv
_atom_site_adp_type
_atom_site_occupancy
_atom_site_calc_flag
_atom_site_refinement_flags
_atom_site_disorder_assembly
_atom_site_disorder_group
O1 O 0.3804(2) 0.3399(2) 0.32979(7) 0.0472(6) Uani 1.00 d . . .
O2 O 0.1936(2) 0.0895(2) 0.17376(7) 0.0489(6) Uani 1.00 d . . .
N1 N 0.2350(2) 0.2610(2) 0.39455(8) 0.0343(6) Uani 1.00 d . . .
N2 N 0.2572(2) 0.2457(2) 0.10684(8) 0.0363(7) Uani 1.00 d . . .
C1 C 0.2168(3) 0.4971(3) 0.4731(1) 0.0532(10) Uani 1.00 d . . .
C2 C 0.1714(3) 0.5653(3) 0.4245(1) 0.0389(8) Uani 1.00 d . . .
C3 C 0.2230(3) 0.6826(3) 0.3944(1) 0.0478(9) Uani 1.00 d . . .
C4 C 0.0775(3) 0.8407(3) 0.3780(1) 0.0540(10) Uani 1.00 d . . .
C5 C -0.0354(3) 0.8129(3) 0.3473(1) 0.0505(9) Uani 1.00 d . . .
C6 C -0.0893(3) 0.6958(3) 0.3794(1) 0.0440(9) Uani 1.00 d . . .
C7 C 0.0544(3) 0.5407(3) 0.39696(9) 0.0352(8) Uani 1.00 d . . .
C8 C 0.0811(3) 0.3974(3) 0.38533(9) 0.0340(8) Uani 1.00 d . . .
C9 C -0.0316(3) 0.3608(3) 0.3592(1) 0.0368(8) Uani 1.00 d . . .
C10 C -0.1858(3) 0.4024(3) 0.3791(1) 0.0456(9) Uani 1.00 d . . .
C11 C -0.2885(3) 0.3669(3) 0.3544(1) 0.0513(10) Uani 1.00 d . . .
C12 C -0.2376(4) 0.2887(3) 0.3097(1) 0.054(1) Uani 1.00 d . . .
C13 C -0.0844(3) 0.2467(3) 0.2894(1) 0.0532(10) Uani 1.00 d . . .
C14 C 0.0177(3) 0.2818(3) 0.3139(1) 0.0440(9) Uani 1.00 d . . .
C15 C 0.3719(3) 0.2423(3) 0.3650(1) 0.0366(9) Uani 1.00 d . . .
C16 C 0.5051(3) 0.0793(3) 0.38446(10) 0.0399(8) Uani 1.00 d . . .
C17 C 0.4242(3) 0.0113(3) 0.42636(10) 0.0343(8) Uani 1.00 d . . .
C18 C 0.4803(3) -0.1310(3) 0.4590(1) 0.0421(8) Uani 1.00 d . . .
C19 C 0.3763(3) -0.1596(3) 0.4963(1) 0.0447(9) Uani 1.00 d . . .
C20 C 0.2200(3) -0.0455(3) 0.5012(1) 0.0452(9) Uani 1.00 d . . .
C21 C 0.1609(3) 0.0997(3) 0.4686(1) 0.0427(9) Uani 1.00 d . . .
C22 C 0.2650(3) 0.1245(3) 0.43138(10) 0.0339(8) Uani 1.00 d . . .
C23 C 0.0089(3) 0.2508(3) 0.0324(1) 0.056(1) Uani 1.00 d . . .
C24 C -0.0530(3) 0.2998(3) 0.0790(1) 0.0418(9) Uani 1.00 d . . .
C25 C -0.1659(3) 0.2490(3) 0.1114(1) 0.0495(9) Uani 1.00 d . . .
C26 C -0.3217(3) 0.3934(3) 0.1233(1) 0.056(1) Uani 1.00 d . . .
C27 C -0.2905(3) 0.5104(3) 0.1492(1) 0.0517(9) Uani 1.00 d . . .
C28 C -0.1787(3) 0.5641(3) 0.1146(1) 0.0444(9) Uani 1.00 d . . .
C29 C -0.0256(3) 0.4208(3) 0.10165(10) 0.0368(8) Uani 1.00 d . . .
C30 C 0.1198(3) 0.3974(3) 0.11280(10) 0.0370(8) Uani 1.00 d . . .
C31 C 0.1580(3) 0.5112(3) 0.1361(1) 0.0358(8) Uani 1.00 d . . .
C32 C 0.1165(3) 0.6655(3) 0.1116(1) 0.0433(9) Uani 1.00 d . . .
C33 C 0.1547(3) 0.7670(3) 0.1340(1) 0.0476(9) Uani 1.00 d . . .
C34 C 0.2336(3) 0.7180(3) 0.1812(1) 0.0486(10) Uani 1.00 d . . .
C35 C 0.2756(3) 0.5651(3) 0.2060(1) 0.0482(9) Uani 1.00 d . . .
C36 C 0.2392(3) 0.4629(3) 0.1832(1) 0.0421(9) Uani 1.00 d . . .
C37 C 0.2834(3) 0.1037(3) 0.1382(1) 0.0379(9) Uani 1.00 d . . .
C38 C 0.4428(3) -0.0249(3) 0.12023(10) 0.0395(8) Uani 1.00 d . . .
C39 C 0.5005(3) 0.0627(3) 0.07678(10) 0.0340(8) Uani 1.00 d . . .
C40 C 0.6354(3) 0.0129(3) 0.0445(1) 0.0434(9) Uani 1.00 d . . .
C41 C 0.6549(3) 0.1224(3) 0.0058(1) 0.0471(9) Uani 1.00 d . . .
C42 C 0.5390(3) 0.2793(3) -0.0006(1) 0.0468(9) Uani 1.00 d . . .
C43 C 0.3999(3) 0.3330(3) 0.0316(1) 0.0440(9) Uani 1.00 d . . .
C44 C 0.3852(3) 0.2218(3) 0.07019(10) 0.0350(8) Uani 1.00 d . . .
C45 C 0.5516(4) -0.1424(4) 0.2652(1) 0.051(1) Uani 1.00 d . . .
C46 C 0.7039(4) -0.2604(3) 0.2536(1) 0.054(1) Uani 1.00 d . . .
C47 C 0.8160(4) -0.2195(4) 0.2282(1) 0.064(1) Uani 1.00 d . . .
C48 C 0.7806(4) -0.0608(5) 0.2138(1) 0.072(1) Uani 1.00 d . . .
C49 C 0.6327(5) 0.0554(4) 0.2246(1) 0.065(1) Uani 1.00 d . . .
C50 C 0.5196(3) 0.0143(4) 0.2501(1) 0.0546(10) Uani 1.00 d . . .
C51 C 0.4272(4) -0.1819(5) 0.2930(1) 0.092(1) Uani 1.00 d . . .
H1 H 0.2921 0.5154 0.4896 0.0639 Uiso 1.00 calc . . .
H2 H 0.1744 0.4297 0.4915 0.0639 Uiso 1.00 calc . . .
H3 H 0.2874 0.7012 0.4164 0.0574 Uiso 1.00 calc . . .
H4 H 0.2834 0.6396 0.3636 0.0574 Uiso 1.00 calc . . .
H5 H 0.0231 0.8888 0.4089 0.0648 Uiso 1.00 calc . . .
H6 H 0.1118 0.9102 0.3562 0.0648 Uiso 1.00 calc . . .
H7 H -0.1269 0.9125 0.3388 0.0607 Uiso 1.00 calc . . .
H8 H 0.0176 0.7703 0.3154 0.0607 Uiso 1.00 calc . . .
H9 H -0.1505 0.7418 0.4098 0.0529 Uiso 1.00 calc . . .
H10 H -0.1531 0.6749 0.3579 0.0529 Uiso 1.00 calc . . .
H11 H -0.2218 0.4560 0.4101 0.0547 Uiso 1.00 calc . . .
H12 H -0.3941 0.3968 0.3683 0.0616 Uiso 1.00 calc . . .
H13 H -0.3075 0.2635 0.2929 0.0647 Uiso 1.00 calc . . .
H14 H -0.0492 0.1934 0.2584 0.0638 Uiso 1.00 calc . . .
H15 H 0.1231 0.2516 0.2996 0.0528 Uiso 1.00 calc . . .
H16 H 0.5477 0.0136 0.3564 0.0479 Uiso 1.00 calc . . .
H17 H 0.5883 0.0899 0.3990 0.0479 Uiso 1.00 calc . . .
H18 H 0.5890 -0.2091 0.4562 0.0505 Uiso 1.00 calc . . .
H19 H 0.4137 -0.2588 0.5186 0.0536 Uiso 1.00 calc . . .
H20 H 0.1510 -0.0663 0.5272 0.0542 Uiso 1.00 calc . . .
H21 H 0.0528 0.1787 0.4719 0.0512 Uiso 1.00 calc . . .
H22 H 0.0734 0.2931 0.0122 0.0666 Uiso 1.00 calc . . .
H23 H -0.0111 0.1732 0.0191 0.0666 Uiso 1.00 calc . . .
H24 H -0.1877 0.1827 0.0922 0.0594 Uiso 1.00 calc . . .
H25 H -0.1177 0.1902 0.1439 0.0594 Uiso 1.00 calc . . .
H26 H -0.3755 0.4458 0.0910 0.0672 Uiso 1.00 calc . . .
H27 H -0.3869 0.3586 0.1467 0.0672 Uiso 1.00 calc . . .
H28 H -0.3894 0.6019 0.1546 0.0620 Uiso 1.00 calc . . .
H29 H -0.2429 0.4598 0.1825 0.0620 Uiso 1.00 calc . . .
H30 H -0.2300 0.6232 0.0825 0.0533 Uiso 1.00 calc . . .
H31 H -0.1551 0.6302 0.1332 0.0533 Uiso 1.00 calc . . .
H32 H 0.0613 0.7014 0.0792 0.0519 Uiso 1.00 calc . . .
H33 H 0.1262 0.8721 0.1167 0.0571 Uiso 1.00 calc . . .
H34 H 0.2589 0.7888 0.1965 0.0583 Uiso 1.00 calc . . .
H35 H 0.3294 0.5302 0.2387 0.0578 Uiso 1.00 calc . . .
H36 H 0.2704 0.3571 0.2002 0.0505 Uiso 1.00 calc . . .
H37 H 0.5153 -0.0706 0.1486 0.0473 Uiso 1.00 calc . . .
H38 H 0.4298 -0.1070 0.1071 0.0473 Uiso 1.00 calc . . .
H39 H 0.7150 -0.0958 0.0487 0.0521 Uiso 1.00 calc . . .
H40 H 0.7487 0.0888 -0.0164 0.0566 Uiso 1.00 calc . . .
H41 H 0.5538 0.3528 -0.0274 0.0561 Uiso 1.00 calc . . .
H42 H 0.3192 0.4412 0.0270 0.0528 Uiso 1.00 calc . . .
H43 H 0.7302 -0.3703 0.2634 0.0645 Uiso 1.00 calc . . .
H44 H 0.9195 -0.3014 0.2203 0.0773 Uiso 1.00 calc . . .
H45 H 0.8597 -0.0333 0.1965 0.0861 Uiso 1.00 calc . . .
H46 H 0.6069 0.1650 0.2145 0.0786 Uiso 1.00 calc . . .
H47 H 0.4162 0.0971 0.2575 0.0655 Uiso 1.00 calc . . .
H48 H 0.4556 -0.2912 0.2907 0.1105 Uiso 1.00 calc . . .
H49 H 0.4188 -0.1648 0.3292 0.1105 Uiso 1.00 calc . . .
H50 H 0.3274 -0.1153 0.2767 0.1105 Uiso 1.00 calc . . .

loop_
_atom_site_aniso_label
_atom_site_aniso_U_11
_atom_site_aniso_U_22
_atom_site_aniso_U_33
_atom_site_aniso_U_12
_atom_site_aniso_U_13
_atom_site_aniso_U_23
O1 0.043(1) 0.051(1) 0.045(1) -0.0233(10) 0.0037(9) 0.003(1)
O2 0.055(1) 0.039(1) 0.048(1) -0.022(1) 0.007(1) 0.0010(9)
N1 0.027(1) 0.034(1) 0.039(1) -0.013(1) -0.001(1) -0.001(1)
N2 0.040(1) 0.026(1) 0.040(1) -0.013(1) 0.000(1) -0.002(1)
C1 0.053(2) 0.057(2) 0.053(2) -0.027(2) -0.009(2) -0.005(2)
C2 0.037(2) 0.040(2) 0.038(2) -0.015(1) -0.001(1) -0.007(1)
C3 0.051(2) 0.052(2) 0.050(2) -0.031(2) -0.001(1) -0.008(2)
C4 0.059(2) 0.045(2) 0.063(2) -0.028(2) 0.009(2) -0.009(2)
C5 0.047(2) 0.039(2) 0.058(2) -0.016(2) -0.001(2) 0.004(1)
C6 0.039(2) 0.041(2) 0.049(2) -0.017(2) -0.001(1) -0.004(1)
C7 0.032(2) 0.038(2) 0.033(2) -0.015(1) 0.002(1) -0.001(1)
C8 0.029(2) 0.036(2) 0.035(2) -0.014(1) -0.001(1) 0.000(1)
C9 0.034(2) 0.034(2) 0.041(2) -0.015(1) -0.005(1) 0.004(1)
C10 0.038(2) 0.053(2) 0.048(2) -0.024(2) -0.001(1) -0.004(1)
C11 0.040(2) 0.060(2) 0.061(2) -0.032(2) -0.007(2) 0.005(2)
C12 0.057(2) 0.050(2) 0.063(2) -0.031(2) -0.019(2) -0.000(2)
C13 0.058(2) 0.047(2) 0.055(2) -0.021(2) -0.013(2) -0.010(2)
C14 0.036(2) 0.043(2) 0.051(2) -0.015(1) -0.003(1) -0.007(2)
C15 0.034(2) 0.043(2) 0.037(2) -0.021(2) -0.001(1) -0.005(1)
C16 0.030(1) 0.045(2) 0.043(2) -0.014(1) -0.004(1) -0.008(1)
C17 0.035(2) 0.035(2) 0.032(2) -0.014(1) -0.005(1) -0.005(1)
C18 0.036(2) 0.042(2) 0.042(2) -0.012(1) -0.006(1) -0.004(1)
C19 0.052(2) 0.039(2) 0.042(2) -0.020(2) -0.009(2) 0.001(1)
C20 0.048(2) 0.048(2) 0.042(2) -0.026(2) 0.002(1) -0.001(2)
C21 0.035(2) 0.040(2) 0.050(2) -0.016(1) 0.000(1) -0.004(1)
C22 0.034(2) 0.033(2) 0.038(2) -0.017(1) -0.005(1) -0.003(1)
C23 0.064(2) 0.055(2) 0.056(2) -0.032(2) -0.007(2) -0.010(2)
C24 0.045(2) 0.037(2) 0.042(2) -0.017(1) -0.010(1) 0.000(1)
C25 0.059(2) 0.044(2) 0.053(2) -0.031(2) -0.013(2) 0.002(1)
C26 0.052(2) 0.054(2) 0.064(2) -0.029(2) -0.005(2) 0.007(2)
C27 0.045(2) 0.042(2) 0.061(2) -0.014(2) -0.004(2) -0.000(2)
C28 0.045(2) 0.039(2) 0.048(2) -0.018(2) -0.009(1) 0.001(1)
C29 0.043(2) 0.030(2) 0.036(2) -0.016(1) -0.004(1) 0.002(1)
C30 0.041(2) 0.028(2) 0.036(2) -0.013(1) -0.003(1) 0.003(1)
C31 0.034(1) 0.030(2) 0.041(2) -0.014(1) -0.002(1) -0.001(1)
C32 0.051(2) 0.035(2) 0.045(2) -0.021(1) -0.006(1) 0.001(1)
C33 0.057(2) 0.034(2) 0.055(2) -0.025(2) 0.001(2) 0.001(2)
C34 0.052(2) 0.047(2) 0.056(2) -0.029(2) 0.000(2) -0.012(2)
C35 0.052(2) 0.049(2) 0.048(2) -0.026(2) -0.009(1) -0.004(2)
C36 0.043(2) 0.032(2) 0.049(2) -0.016(1) -0.005(1) 0.001(1)
C37 0.046(2) 0.032(2) 0.039(2) -0.020(2) -0.005(1) -0.004(1)
C38 0.048(2) 0.029(2) 0.039(2) -0.015(1) -0.006(1) -0.003(1)
C39 0.040(2) 0.028(2) 0.033(2) -0.014(1) -0.006(1) -0.005(1)
C40 0.046(2) 0.035(2) 0.045(2) -0.014(1) -0.004(1) -0.006(1)
C41 0.046(2) 0.048(2) 0.046(2) -0.020(2) 0.000(1) -0.004(2)
C42 0.049(2) 0.047(2) 0.045(2) -0.025(2) -0.003(2) 0.003(1)
C43 0.046(2) 0.035(2) 0.049(2) -0.019(2) -0.007(1) 0.003(1)
C44 0.042(2) 0.034(2) 0.033(2) -0.020(2) -0.003(1) -0.006(1)
C45 0.062(2) 0.065(2) 0.032(2) -0.035(2) -0.001(2) -0.004(2)
C46 0.068(2) 0.046(2) 0.042(2) -0.019(2) -0.008(2) -0.007(1)
C47 0.058(2) 0.063(2) 0.058(2) -0.015(2) 0.005(2) -0.016(2)
C48 0.076(3) 0.090(3) 0.061(2) -0.050(2) 0.005(2) -0.005(2)
C49 0.094(3) 0.053(2) 0.050(2) -0.034(2) -0.008(2) -0.002(2)
C50 0.058(2) 0.051(2) 0.038(2) -0.012(2) -0.002(2) -0.004(2)
C51 0.100(3) 0.145(3) 0.063(2) -0.085(3) 0.001(2) -0.006(2)

loop_
_atom_type_symbol
_atom_type_description
_atom_type_scat_dispersion_real
_atom_type_scat_dispersion_imag
_atom_type_scat_source
N N 0.006 0.003
;International Tables for Crystallography
(1992, Vol. C, Tables 4.2.6.8 and 6.1.1.1)
;
O O 0.011 0.006
;International Tables for Crystallography
(1992, Vol. C, Tables 4.2.6.8 and 6.1.1.1)
;
C C 0.003 0.002
;International Tables for Crystallography
(1992, Vol. C, Tables 4.2.6.8 and 6.1.1.1)
;
H H 0.000 0.000
;International Tables for Crystallography
(1992, Vol. C, Table 6.1.1.2)
;

loop_
_geom_angle_atom_site_label_1
_geom_angle_atom_site_label_2
_geom_angle_atom_site_label_3
_geom_angle
_geom_angle_site_symmetry_1
_geom_angle_site_symmetry_2
_geom_angle_site_symmetry_3
_geom_angle_publ_flag
C8 N1 C15 123.5(2) . . . ?
C8 N1 C22 125.4(2) . . . ?
C15 N1 C22 110.9(2) . . . ?
C30 N2 C37 124.0(2) . . . ?
C30 N2 C44 125.1(2) . . . ?
C37 N2 C44 110.8(2) . . . ?
C1 C2 C3 123.2(2) . . . ?
C1 C2 C7 122.1(2) . . . ?
C3 C2 C7 114.6(2) . . . ?
C2 C3 C4 110.2(2) . . . ?
C3 C4 C5 110.6(2) . . . ?
C4 C5 C6 111.8(2) . . . ?
C5 C6 C7 110.0(2) . . . ?
C2 C7 C6 112.7(2) . . . ?
C2 C7 C8 123.0(2) . . . ?
C6 C7 C8 124.1(2) . . . ?
N1 C8 C7 120.0(2) . . . ?
N1 C8 C9 113.2(2) . . . ?
C7 C8 C9 126.6(2) . . . ?
C8 C9 C10 121.8(2) . . . ?
C8 C9 C14 120.1(2) . . . ?
C10 C9 C14 118.2(2) . . . ?
C9 C10 C11 120.9(2) . . . ?
C10 C11 C12 120.1(2) . . . ?
C11 C12 C13 119.6(2) . . . ?
C12 C13 C14 120.5(3) . . . ?
C9 C14 C13 120.8(2) . . . ?
O1 C15 N1 125.2(2) . . . ?
O1 C15 C16 127.4(2) . . . ?
N1 C15 C16 107.4(2) . . . ?
C15 C16 C17 103.7(2) . . . ?
C16 C17 C18 132.0(2) . . . ?
C16 C17 C22 108.4(2) . . . ?
C18 C17 C22 119.5(2) . . . ?
C17 C18 C19 119.2(2) . . . ?
C18 C19 C20 120.5(2) . . . ?
C19 C20 C21 121.2(2) . . . ?
C20 C21 C22 117.4(2) . . . ?
N1 C22 C17 109.6(2) . . . ?
N1 C22 C21 128.1(2) . . . ?
C17 C22 C21 122.2(2) . . . ?
C23 C24 C25 123.4(2) . . . ?
C23 C24 C29 122.2(2) . . . ?
C25 C24 C29 114.2(2) . . . ?
C24 C25 C26 110.9(2) . . . ?
C25 C26 C27 110.7(2) . . . ?
C26 C27 C28 111.6(2) . . . ?
C27 C28 C29 110.3(2) . . . ?
C24 C29 C28 112.8(2) . . . ?
C24 C29 C30 122.8(2) . . . ?
C28 C29 C30 124.2(2) . . . ?
N2 C30 C29 120.2(2) . . . ?
N2 C30 C31 113.2(2) . . . ?
C29 C30 C31 126.4(2) . . . ?
C30 C31 C32 122.1(2) . . . ?
C30 C31 C36 119.9(2) . . . ?
C32 C31 C36 118.0(2) . . . ?
C31 C32 C33 120.6(2) . . . ?
C32 C33 C34 120.7(2) . . . ?
C33 C34 C35 119.4(2) . . . ?
C34 C35 C36 119.8(2) . . . ?
C31 C36 C35 121.5(2) . . . ?
O2 C37 N2 125.1(2) . . . ?
O2 C37 C38 127.7(2) . . . ?
N2 C37 C38 107.2(2) . . . ?
C37 C38 C39 103.9(2) . . . ?
C38 C39 C40 132.3(2) . . . ?
C38 C39 C44 108.1(2) . . . ?
C40 C39 C44 119.5(2) . . . ?
C39 C40 C41 119.6(2) . . . ?
C40 C41 C42 120.2(2) . . . ?
C41 C42 C43 121.4(2) . . . ?
C42 C43 C44 117.0(2) . . . ?
N2 C44 C39 110.0(2) . . . ?
N2 C44 C43 127.7(2) . . . ?
C39 C44 C43 122.3(2) . . . ?
C46 C45 C50 117.5(3) . . . ?
C46 C45 C51 122.0(3) . . . ?
C50 C45 C51 120.5(3) . . . ?
C45 C46 C47 120.5(3) . . . ?
C46 C47 C48 120.8(3) . . . ?
C47 C48 C49 119.5(3) . . . ?
C48 C49 C50 119.8(3) . . . ?
C45 C50 C49 122.0(3) . . . ?
C2 C1 H1 120.001 . . . no
C2 C1 H2 119.999 . . . no
H1 C1 H2 119.999 . . . no
C2 C3 H3 109.287 . . . no
C2 C3 H4 109.286 . . . no
C4 C3 H3 109.286 . . . no
C4 C3 H4 109.287 . . . no
H3 C3 H4 109.459 . . . no
C3 C4 H5 109.197 . . . no
C3 C4 H6 109.195 . . . no
C5 C4 H5 109.192 . . . no
C5 C4 H6 109.189 . . . no
H5 C4 H6 109.460 . . . no
C4 C5 H7 108.900 . . . no
C4 C5 H8 108.898 . . . no
C6 C5 H7 108.895 . . . no
C6 C5 H8 108.892 . . . no
H7 C5 H8 109.462 . . . no
C5 C6 H9 109.345 . . . no
C5 C6 H10 109.346 . . . no
C7 C6 H9 109.346 . . . no
C7 C6 H10 109.346 . . . no
H9 C6 H10 109.459 . . . no
C9 C10 H11 119.556 . . . no
C11 C10 H11 119.557 . . . no
C10 C11 H12 119.934 . . . no
C12 C11 H12 119.936 . . . no
C11 C12 H13 120.206 . . . no
C13 C12 H13 120.208 . . . no
C12 C13 H14 119.773 . . . no
C14 C13 H14 119.777 . . . no
C9 C14 H15 119.604 . . . no
C13 C14 H15 119.605 . . . no
C15 C16 H16 110.904 . . . no
C15 C16 H17 110.907 . . . no
C17 C16 H16 110.901 . . . no
C17 C16 H17 110.902 . . . no
H16 C16 H17 109.461 . . . no
C17 C18 H18 120.396 . . . no
C19 C18 H18 120.395 . . . no
C18 C19 H19 119.753 . . . no
C20 C19 H19 119.753 . . . no
C19 C20 H20 119.401 . . . no
C21 C20 H20 119.405 . . . no
C20 C21 H21 121.320 . . . no
C22 C21 H21 121.319 . . . no
C24 C23 H22 120.000 . . . no
C24 C23 H23 119.998 . . . no
H22 C23 H23 120.002 . . . no
C24 C25 H24 109.112 . . . no
C24 C25 H25 109.112 . . . no
C26 C25 H24 109.113 . . . no
C26 C25 H25 109.114 . . . no
H24 C25 H25 109.463 . . . no
C25 C26 H26 109.152 . . . no
C25 C26 H27 109.151 . . . no
C27 C26 H26 109.156 . . . no
C27 C26 H27 109.158 . . . no
H26 C26 H27 109.461 . . . no
C26 C27 H28 108.951 . . . no
C26 C27 H29 108.950 . . . no
C28 C27 H28 108.953 . . . no
C28 C27 H29 108.953 . . . no
H28 C27 H29 109.460 . . . no
C27 C28 H30 109.259 . . . no
C27 C28 H31 109.258 . . . no
C29 C28 H30 109.259 . . . no
C29 C28 H31 109.258 . . . no
H30 C28 H31 109.462 . . . no
C31 C32 H32 119.698 . . . no
C33 C32 H32 119.696 . . . no
C32 C33 H33 119.641 . . . no
C34 C33 H33 119.639 . . . no
C33 C34 H34 120.310 . . . no
C35 C34 H34 120.315 . . . no
C34 C35 H35 120.076 . . . no
C36 C35 H35 120.079 . . . no
C31 C36 H36 119.275 . . . no
C35 C36 H36 119.272 . . . no
C37 C38 H37 110.844 . . . no
C37 C38 H38 110.841 . . . no
C39 C38 H37 110.840 . . . no
C39 C38 H38 110.836 . . . no
H37 C38 H38 109.460 . . . no
C39 C40 H39 120.225 . . . no
C41 C40 H39 120.222 . . . no
C40 C41 H40 119.879 . . . no
C42 C41 H40 119.878 . . . no
C41 C42 H41 119.313 . . . no
C43 C42 H41 119.314 . . . no
C42 C43 H42 121.524 . . . no
C44 C43 H42 121.522 . . . no
C45 C46 H43 119.772 . . . no
C47 C46 H43 119.773 . . . no
C46 C47 H44 119.633 . . . no
C48 C47 H44 119.617 . . . no
C47 C48 H45 120.241 . . . no
C49 C48 H45 120.236 . . . no
C48 C49 H46 120.125 . . . no
C50 C49 H46 120.121 . . . no
C45 C50 H47 118.988 . . . no
C49 C50 H47 118.969 . . . no
C45 C51 H48 109.486 . . . no
C45 C51 H49 109.489 . . . no
C45 C51 H50 109.489 . . . no
H48 C51 H49 109.454 . . . no
H48 C51 H50 109.453 . . . no
H49 C51 H50 109.456 . . . no

loop_
_geom_bond_atom_site_label_1
_geom_bond_atom_site_label_2
_geom_bond_distance
_geom_bond_site_symmetry_1
_geom_bond_site_symmetry_2
_geom_bond_publ_flag
O1 C15 1.216(3) . . yes
O2 C37 1.218(3) . . yes
N1 C8 1.439(3) . . yes
N1 C15 1.382(3) . . yes
N1 C22 1.409(3) . . yes
N2 C30 1.439(3) . . yes
N2 C37 1.385(3) . . yes
N2 C44 1.407(3) . . yes
C1 C2 1.317(3) . . yes
C2 C3 1.497(3) . . yes
C2 C7 1.481(3) . . yes
C3 C4 1.524(4) . . yes
C4 C5 1.513(3) . . yes
C5 C6 1.528(3) . . yes
C6 C7 1.508(3) . . yes
C7 C8 1.334(3) . . yes
C8 C9 1.495(3) . . yes
C9 C10 1.386(3) . . yes
C9 C14 1.391(3) . . yes
C10 C11 1.388(3) . . yes
C11 C12 1.372(4) . . yes
C12 C13 1.380(4) . . yes
C13 C14 1.376(3) . . yes
C15 C16 1.518(3) . . yes
C16 C17 1.495(3) . . yes
C17 C18 1.371(3) . . yes
C17 C22 1.391(3) . . yes
C18 C19 1.391(3) . . yes
C19 C20 1.374(3) . . yes
C20 C21 1.390(3) . . yes
C21 C22 1.375(3) . . yes
C23 C24 1.319(3) . . yes
C24 C25 1.497(3) . . yes
C24 C29 1.487(3) . . yes
C25 C26 1.517(4) . . yes
C26 C27 1.516(4) . . yes
C27 C28 1.530(3) . . yes
C28 C29 1.504(3) . . yes
C29 C30 1.336(3) . . yes
C30 C31 1.493(3) . . yes
C31 C32 1.387(3) . . yes
C31 C36 1.387(3) . . yes
C32 C33 1.378(3) . . yes
C33 C34 1.376(3) . . yes
C34 C35 1.379(3) . . yes
C35 C36 1.378(3) . . yes
C37 C38 1.514(3) . . yes
C38 C39 1.498(3) . . yes
C39 C40 1.370(3) . . yes
C39 C44 1.387(3) . . yes
C40 C41 1.387(3) . . yes
C41 C42 1.374(3) . . yes
C42 C43 1.398(3) . . yes
C43 C44 1.379(3) . . yes
C45 C46 1.390(4) . . yes
C45 C50 1.372(4) . . yes
C45 C51 1.480(4) . . yes
C46 C47 1.366(4) . . yes
C47 C48 1.379(4) . . yes
C48 C49 1.352(4) . . yes
C49 C50 1.377(4) . . yes
C1 H1 0.950 . . no
C1 H2 0.950 . . no
C3 H3 0.950 . . no
C3 H4 0.950 . . no
C4 H5 0.950 . . no
C4 H6 0.950 . . no
C5 H7 0.950 . . no
C5 H8 0.950 . . no
C6 H9 0.950 . . no
C6 H10 0.950 . . no
C10 H11 0.950 . . no
C11 H12 0.950 . . no
C12 H13 0.950 . . no
C13 H14 0.950 . . no
C14 H15 0.950 . . no
C16 H16 0.950 . . no
C16 H17 0.950 . . no
C18 H18 0.950 . . no
C19 H19 0.950 . . no
C20 H20 0.950 . . no
C21 H21 0.950 . . no
C23 H22 0.950 . . no
C23 H23 0.950 . . no
C25 H24 0.950 . . no
C25 H25 0.950 . . no
C26 H26 0.950 . . no
C26 H27 0.950 . . no
C27 H28 0.950 . . no
C27 H29 0.950 . . no
C28 H30 0.950 . . no
C28 H31 0.950 . . no
C32 H32 0.950 . . no
C33 H33 0.950 . . no
C34 H34 0.950 . . no
C35 H35 0.950 . . no
C36 H36 0.950 . . no
C38 H37 0.950 . . no
C38 H38 0.950 . . no
C40 H39 0.950 . . no
C41 H40 0.950 . . no
C42 H41 0.950 . . no
C43 H42 0.950 . . no
C46 H43 0.950 . . no
C47 H44 0.950 . . no
C48 H45 0.950 . . no
C49 H46 0.950 . . no
C50 H47 0.950 . . no
C51 H48 0.950 . . no
C51 H49 0.950 . . no
C51 H50 0.950 . . no

loop_
_geom_contact_atom_site_label_1
_geom_contact_atom_site_label_2
_geom_contact_distance
_geom_contact_site_symmetry_1
_geom_contact_site_symmetry_2
_geom_contact_publ_flag
O1 C11 3.372(3) . 1_655 ?
O1 C12 3.405(3) . 1_655 ?
O1 C35 3.479(3) . . ?
O1 C50 3.595(3) . . ?
O2 C34 3.340(3) . 1_545 ?
O2 C50 3.524(3) . . ?
O2 C33 3.536(3) . 1_545 ?
C3 C51 3.524(4) . 1_565 ?
C5 C47 3.564(4) . 1_465 ?
C16 C50 3.539(4) . . ?
C37 C50 3.539(4) . . ?
C38 C50 3.555(4) . . ?

loop_
_geom_torsion_atom_site_label_1
_geom_torsion_atom_site_label_2
_geom_torsion_atom_site_label_3
_geom_torsion_atom_site_label_4
_geom_torsion
_geom_torsion_site_symmetry_1
_geom_torsion_site_symmetry_2
_geom_torsion_site_symmetry_3
_geom_torsion_site_symmetry_4
_geom_torsion_publ_flag
O1 C15 N1 C8 3.2(4) 1_555 1_555 1_555 1_555 yes
O1 C15 N1 C22 178.8(2) 1_555 1_555 1_555 1_555 yes
O1 C15 C16 C17 -178.0(2) 1_555 1_555 1_555 1_555 yes
O2 C37 N2 C30 0.9(4) 1_555 1_555 1_555 1_555 yes
O2 C37 N2 C44 178.7(2) 1_555 1_555 1_555 1_555 yes
O2 C37 C38 C39 -178.1(2) 1_555 1_555 1_555 1_555 yes
N1 C8 C7 C2 -6.5(4) 1_555 1_555 1_555 1_555 yes
N1 C8 C7 C6 167.7(2) 1_555 1_555 1_555 1_555 yes
N1 C8 C9 C10 129.9(2) 1_555 1_555 1_555 1_555 yes
N1 C8 C9 C14 -49.6(3) 1_555 1_555 1_555 1_555 yes
N1 C15 C16 C17 1.4(2) 1_555 1_555 1_555 1_555 yes
N1 C22 C17 C16 1.4(3) 1_555 1_555 1_555 1_555 yes
N1 C22 C17 C18 179.2(2) 1_555 1_555 1_555 1_555 yes
N1 C22 C21 C20 -179.1(2) 1_555 1_555 1_555 1_555 yes
N2 C30 C29 C24 -4.8(4) 1_555 1_555 1_555 1_555 yes
N2 C30 C29 C28 170.0(2) 1_555 1_555 1_555 1_555 yes
N2 C30 C31 C32 126.7(2) 1_555 1_555 1_555 1_555 yes
N2 C30 C31 C36 -52.5(3) 1_555 1_555 1_555 1_555 yes
N2 C37 C38 C39 0.8(2) 1_555 1_555 1_555 1_555 yes
N2 C44 C39 C38 1.1(3) 1_555 1_555 1_555 1_555 yes
N2 C44 C39 C40 179.3(2) 1_555 1_555 1_555 1_555 yes
N2 C44 C43 C42 -179.4(2) 1_555 1_555 1_555 1_555 yes
C1 C2 C3 C4 -122.6(3) 1_555 1_555 1_555 1_555 yes
C1 C2 C7 C6 122.9(3) 1_555 1_555 1_555 1_555 yes
C1 C2 C7 C8 -62.2(4) 1_555 1_555 1_555 1_555 yes
C2 C3 C4 C5 -54.5(3) 1_555 1_555 1_555 1_555 yes
C2 C7 C6 C5 52.2(3) 1_555 1_555 1_555 1_555 yes
C2 C7 C8 C9 178.0(2) 1_555 1_555 1_555 1_555 yes
C3 C2 C7 C6 -52.7(3) 1_555 1_555 1_555 1_555 yes
C3 C2 C7 C8 122.2(3) 1_555 1_555 1_555 1_555 yes
C3 C4 C5 C6 57.3(3) 1_555 1_555 1_555 1_555 yes
C4 C3 C2 C7 52.9(3) 1_555 1_555 1_555 1_555 yes
C4 C5 C6 C7 -55.4(3) 1_555 1_555 1_555 1_555 yes
C5 C6 C7 C8 -122.6(3) 1_555 1_555 1_555 1_555 yes
C6 C7 C8 C9 -7.8(4) 1_555 1_555 1_555 1_555 yes
C7 C8 N1 C15 -70.2(3) 1_555 1_555 1_555 1_555 yes
C7 C8 N1 C22 114.9(3) 1_555 1_555 1_555 1_555 yes
C7 C8 C9 C10 -54.3(4) 1_555 1_555 1_555 1_555 yes
C7 C8 C9 C14 126.2(3) 1_555 1_555 1_555 1_555 yes
C8 N1 C15 C16 -176.2(2) 1_555 1_555 1_555 1_555 yes
C8 N1 C22 C17 175.0(2) 1_555 1_555 1_555 1_555 yes
C8 N1 C22 C21 -6.6(4) 1_555 1_555 1_555 1_555 yes
C8 C9 C10 C11 -179.8(2) 1_555 1_555 1_555 1_555 yes
C8 C9 C14 C13 179.8(2) 1_555 1_555 1_555 1_555 yes
C9 C8 N1 C15 105.9(2) 1_555 1_555 1_555 1_555 yes
C9 C8 N1 C22 -69.0(3) 1_555 1_555 1_555 1_555 yes
C9 C10 C11 C12 0.4(4) 1_555 1_555 1_555 1_555 yes
C9 C14 C13 C12 -0.4(4) 1_555 1_555 1_555 1_555 yes
C10 C9 C14 C13 0.3(4) 1_555 1_555 1_555 1_555 yes
C10 C11 C12 C13 -0.5(4) 1_555 1_555 1_555 1_555 yes
C11 C10 C9 C14 -0.3(4) 1_555 1_555 1_555 1_555 yes
C11 C12 C13 C14 0.5(4) 1_555 1_555 1_555 1_555 yes
C15 N1 C22 C17 -0.5(3) 1_555 1_555 1_555 1_555 yes
C15 N1 C22 C21 177.9(2) 1_555 1_555 1_555 1_555 yes
C15 C16 C17 C18 -179.1(2) 1_555 1_555 1_555 1_555 yes
C15 C16 C17 C22 -1.7(2) 1_555 1_555 1_555 1_555 yes
C16 C15 N1 C22 -0.6(2) 1_555 1_555 1_555 1_555 yes
C16 C17 C18 C19 177.6(2) 1_555 1_555 1_555 1_555 yes
C16 C17 C22 C21 -177.1(2) 1_555 1_555 1_555 1_555 yes
C17 C18 C19 C20 -1.3(4) 1_555 1_555 1_555 1_555 yes
C17 C22 C21 C20 -0.9(4) 1_555 1_555 1_555 1_555 yes
C18 C17 C22 C21 0.7(4) 1_555 1_555 1_555 1_555 yes
C18 C19 C20 C21 1.1(4) 1_555 1_555 1_555 1_555 yes
C19 C18 C17 C22 0.4(4) 1_555 1_555 1_555 1_555 yes
C19 C20 C21 C22 0.0(4) 1_555 1_555 1_555 1_555 yes
C23 C24 C25 C26 -123.1(3) 1_555 1_555 1_555 1_555 yes
C23 C24 C29 C28 123.5(3) 1_555 1_555 1_555 1_555 yes
C23 C24 C29 C30 -61.1(4) 1_555 1_555 1_555 1_555 yes
C24 C25 C26 C27 -54.3(3) 1_555 1_555 1_555 1_555 yes
C24 C29 C28 C27 52.1(3) 1_555 1_555 1_555 1_555 yes
C24 C29 C30 C31 -179.4(2) 1_555 1_555 1_555 1_555 yes
C25 C24 C29 C28 -52.0(3) 1_555 1_555 1_555 1_555 yes
C25 C24 C29 C30 123.3(3) 1_555 1_555 1_555 1_555 yes
C25 C26 C27 C28 56.8(3) 1_555 1_555 1_555 1_555 yes
C26 C25 C24 C29 52.4(3) 1_555 1_555 1_555 1_555 yes
C26 C27 C28 C29 -55.2(3) 1_555 1_555 1_555 1_555 yes
C27 C28 C29 C30 -123.1(3) 1_555 1_555 1_555 1_555 yes
C28 C29 C30 C31 -4.6(4) 1_555 1_555 1_555 1_555 yes
C29 C30 N2 C37 -67.3(3) 1_555 1_555 1_555 1_555 yes
C29 C30 N2 C44 115.2(3) 1_555 1_555 1_555 1_555 yes
C29 C30 C31 C32 -58.4(4) 1_555 1_555 1_555 1_555 yes
C29 C30 C31 C36 122.4(3) 1_555 1_555 1_555 1_555 yes
C30 N2 C37 C38 -178.1(2) 1_555 1_555 1_555 1_555 yes
C30 N2 C44 C39 177.3(2) 1_555 1_555 1_555 1_555 yes
C30 N2 C44 C43 -4.3(4) 1_555 1_555 1_555 1_555 yes
C30 C31 C32 C33 -179.5(2) 1_555 1_555 1_555 1_555 yes
C30 C31 C36 C35 -179.6(2) 1_555 1_555 1_555 1_555 yes
C31 C30 N2 C37 107.9(2) 1_555 1_555 1_555 1_555 yes
C31 C30 N2 C44 -69.6(3) 1_555 1_555 1_555 1_555 yes
C31 C32 C33 C34 -0.5(4) 1_555 1_555 1_555 1_555 yes
C31 C36 C35 C34 -1.2(4) 1_555 1_555 1_555 1_555 yes
C32 C31 C36 C35 1.1(4) 1_555 1_555 1_555 1_555 yes
C32 C33 C34 C35 0.4(4) 1_555 1_555 1_555 1_555 yes
C33 C32 C31 C36 -0.3(4) 1_555 1_555 1_555 1_555 yes
C33 C34 C35 C36 0.4(4) 1_555 1_555 1_555 1_555 yes
C37 N2 C44 C39 -0.5(3) 1_555 1_555 1_555 1_555 yes
C37 N2 C44 C43 177.8(2) 1_555 1_555 1_555 1_555 yes
C37 C38 C39 C40 -179.1(2) 1_555 1_555 1_555 1_555 yes
C37 C38 C39 C44 -1.1(2) 1_555 1_555 1_555 1_555 yes
C38 C37 N2 C44 -0.2(2) 1_555 1_555 1_555 1_555 yes
C38 C39 C40 C41 177.9(2) 1_555 1_555 1_555 1_555 yes
C38 C39 C44 C43 -177.4(2) 1_555 1_555 1_555 1_555 yes
C39 C40 C41 C42 -0.7(4) 1_555 1_555 1_555 1_555 yes
C39 C44 C43 C42 -1.2(4) 1_555 1_555 1_555 1_555 yes
C40 C39 C44 C43 0.9(4) 1_555 1_555 1_555 1_555 yes
C40 C41 C42 C43 0.3(4) 1_555 1_555 1_555 1_555 yes
C41 C40 C39 C44 0.1(4) 1_555 1_555 1_555 1_555 yes
C41 C42 C43 C44 0.6(4) 1_555 1_555 1_555 1_555 yes
C45 C46 C47 C48 0.4(5) 1_555 1_555 1_555 1_555 yes
C45 C50 C49 C48 -0.2(5) 1_555 1_555 1_555 1_555 yes
C46 C45 C50 C49 -0.1(4) 1_555 1_555 1_555 1_555 yes
C46 C47 C48 C49 -0.7(5) 1_555 1_555 1_555 1_555 yes
C47 C46 C45 C50 0.1(4) 1_555 1_555 1_555 1_555 yes
C47 C46 C45 C51 -179.6(3) 1_555 1_555 1_555 1_555 yes
C47 C48 C49 C50 0.6(5) 1_555 1_555 1_555 1_555 yes
C49 C50 C45 C51 179.6(3) 1_555 1_555 1_555 1_555 yes

loop_
_cod_related_entry_id
_cod_related_entry_database
_cod_related_entry_code
1 ChemSpider 30653031
